data_4318286
loop_
_publ_author_name
'Andreas Biller'
'Christian Burschka'
'Martin Penka'
'Reinhold Tacke'

_publ_contact_author
;
        Reinhold Tacke
        Institut f\"ur Anorganische Chemie
        Universit\"at W\"urzburg
        Am Hubland 
        97074 W\"urzburg
        Bundesrepublik Deutschland
;
_publ_contact_author_email r.tacke@mail.uni-wuerzburg.de
_publ_contact_author_fax '049 931 888-4609'
_publ_contact_author_phone '049 931 888-5250'
_publ_section_title
;
 Dianionic Complexes with Hexacoordinate Silicon(IV) or Germanium(IV) and
 Three Bidentate Ligands of the Hydroximato(2-) Type: Syntheses and
 Structural Characterization in the Solid State
;
_journal_name_full 'Inorganic Chemistry'
_journal_page_first 3901
_journal_page_last 3908
_journal_paper_doi 10.1021/ic0255757
_journal_volume 41
_journal_year 2002
_chemical_formula_moiety 'C6 H9 N3 O6 Si(2-), 2 *  C2 H8 N(+)'
_chemical_formula_sum 'C10 H25 N5 O6 Si'
_chemical_formula_weight 339.44
_chemical_melting_point 403
_chemical_name_common 'Dimethylammonium fac-Tris[acetohydroximato(2-)]silicate'
_chemical_name_systematic
; 
 ? 
;
_space_group_IT_number 15
_symmetry_cell_setting monoclinic
_symmetry_space_group_name_Hall '-C 2yc'
_symmetry_space_group_name_H-M 'C 1 2/c 1'
_atom_sites_solution_hydrogens geom
_atom_sites_solution_primary direct
_atom_sites_solution_secondary difmap
_audit_creation_method SHELXL-97
_cell_angle_alpha 90.00
_cell_angle_beta 121.18(3)
_cell_angle_gamma 90.00
_cell_formula_units_Z 8
_cell_length_a 18.833(4)
_cell_length_b 12.566(3)
_cell_length_c 17.390(4)
_cell_measurement_reflns_used 2933
_cell_measurement_temperature 173(2)
_cell_measurement_theta_max 25.
_cell_measurement_theta_min 6.35
_cell_volume 3520.9(18)
_computing_cell_refinement Stoe-IPDS
_computing_data_collection Stoe-IPDS
_computing_data_reduction Stoe-IPDS
_computing_molecular_graphics Bruker-SHELXTL
_computing_publication_material Bruker-SHELXTL
_computing_structure_refinement 'SHELXL-97 (Sheldrick, 1997)'
_computing_structure_solution 'SHELXS-97 (Sheldrick, 1990)'
_diffrn_ambient_temperature 173(2)
_diffrn_measured_fraction_theta_full 0.948
_diffrn_measured_fraction_theta_max 0.948
_diffrn_measurement_device_type Stoe-IPDS
_diffrn_measurement_method Phi-Scans
_diffrn_radiation_monochromator graphite
_diffrn_radiation_source 'fine-focus sealed tube'
_diffrn_radiation_type MoK\a
_diffrn_radiation_wavelength 0.71073
_diffrn_reflns_av_R_equivalents 0.0637
_diffrn_reflns_av_sigmaI/netI 0.0518
_diffrn_reflns_limit_h_max 23
_diffrn_reflns_limit_h_min -23
_diffrn_reflns_limit_k_max 15
_diffrn_reflns_limit_k_min -11
_diffrn_reflns_limit_l_max 21
_diffrn_reflns_limit_l_min -18
_diffrn_reflns_number 9000
_diffrn_reflns_theta_full 26.39
_diffrn_reflns_theta_max 26.39
_diffrn_reflns_theta_min 2.06
_exptl_absorpt_coefficient_mu 0.167
_exptl_absorpt_correction_type none
_exptl_crystal_colour colorless
_exptl_crystal_density_diffrn 1.281
_exptl_crystal_density_method 'not measured'
_exptl_crystal_description blocks
_exptl_crystal_F_000 1456
_exptl_crystal_size_max .4
_exptl_crystal_size_mid .3
_exptl_crystal_size_min .2
_refine_diff_density_max 0.238
_refine_diff_density_min -0.254
_refine_diff_density_rms 0.048
_refine_ls_extinction_method none
_refine_ls_goodness_of_fit_ref 0.970
_refine_ls_hydrogen_treatment mixed
_refine_ls_matrix_type full
_refine_ls_number_parameters 218
_refine_ls_number_reflns 3428
_refine_ls_number_restraints 0
_refine_ls_restrained_S_all 0.970
_refine_ls_R_factor_all 0.0522
_refine_ls_R_factor_gt 0.0362
_refine_ls_shift/su_max 0.000
_refine_ls_shift/su_mean 0.000
_refine_ls_structure_factor_coef Fsqd
_refine_ls_weighting_details 'calc w=1/[\s^2^(Fo^2^)+(0.0646P)^2^+0.0000P] where P=(Fo^2^+2Fc^2^)/3'
_refine_ls_weighting_scheme calc
_refine_ls_wR_factor_gt 0.0984
_refine_ls_wR_factor_ref 0.1047
_reflns_number_gt 2535
_reflns_number_total 3428
_reflns_threshold_expression >2sigma(I)
_cod_data_source_file ic0255757_s2_2.cif
_cod_data_source_block fac-5
_cod_depositor_comments
;
The following automatic conversions were performed:
data name '_publ_contact_autor' replaced with '_publ_contact_author'
as specified in the replacement file
'/home/antanas/src/cod-tools/trunk/data/replacement-values/replacement_tags.lst'.

Automatic conversion script
Id: cif_correct_tags 4998 2017-03-02 13:24:31Z antanas 
;
_cod_original_cell_volume 3520.9(12)
_cod_database_code 4318286

loop_
_symmetry_equiv_pos_as_xyz
'x, y, z'
'-x, y, -z+1/2'
'x+1/2, y+1/2, z'
'-x+1/2, y+1/2, -z+1/2'
'-x, -y, -z'
'x, -y, z-1/2'
'-x+1/2, -y+1/2, -z'
'x+1/2, -y+1/2, z-1/2'

loop_
_atom_site_label
_atom_site_type_symbol
_atom_site_fract_x
_atom_site_fract_y
_atom_site_fract_z
_atom_site_U_iso_or_equiv
_atom_site_adp_type
_atom_site_occupancy
_atom_site_symmetry_multiplicity
_atom_site_calc_flag
_atom_site_refinement_flags
_atom_site_disorder_assembly
_atom_site_disorder_group
C1 C 0.32995(9) 0.95875(14) 0.17888(12) 0.0340(4) Uani 1 1 d . . .
C4 C 0.38013(14) 1.05779(19) 0.21224(16) 0.0568(6) Uani 1 1 d . . .
H4C H 0.3831 1.0915 0.1632 0.085 Uiso 1 1 calc R . .
H4D H 0.4363 1.0403 0.2613 0.085 Uiso 1 1 calc R . .
H4E H 0.3541 1.1068 0.2343 0.085 Uiso 1 1 calc R . .
C2 C 0.10846(9) 0.79850(14) 0.14830(11) 0.0330(4) Uani 1 1 d . . .
C5 C 0.03755(11) 0.8395(2) 0.15543(15) 0.0512(5) Uani 1 1 d . . .
H5C H -0.0097 0.7909 0.1242 0.077 Uiso 1 1 calc R . .
H5D H 0.0216 0.9102 0.1279 0.077 Uiso 1 1 calc R . .
H5E H 0.0543 0.8443 0.2189 0.077 Uiso 1 1 calc R . .
C3 C 0.33943(8) 0.65832(13) 0.31783(10) 0.0281(3) Uani 1 1 d . . .
C6 C 0.36538(10) 0.60582(15) 0.40488(12) 0.0385(4) Uani 1 1 d . . .
H6A H 0.4041 0.5479 0.4149 0.058 Uiso 1 1 calc R . .
H6B H 0.3165 0.5769 0.4036 0.058 Uiso 1 1 calc R . .
H6C H 0.3927 0.6580 0.4536 0.058 Uiso 1 1 calc R . .
C7 C 0.27093(12) 0.43782(16) 0.11389(14) 0.0441(4) Uani 1 1 d . . .
H7A H 0.2731 0.3599 0.1172 0.066 Uiso 1 1 calc R . .
H7B H 0.3238 0.4672 0.1616 0.066 Uiso 1 1 calc R . .
H7C H 0.2610 0.4607 0.0553 0.066 Uiso 1 1 calc R . .
N4 N 0.20324(9) 0.47631(13) 0.12533(11) 0.0371(3) Uani 1 1 d . . .
H4A H 0.2102(12) 0.4538(18) 0.1755(16) 0.045 Uiso 1 1 d . . .
H4B H 0.2018(11) 0.5501(19) 0.1267(14) 0.045 Uiso 1 1 d . . .
C8 C 0.12073(12) 0.44194(17) 0.05333(15) 0.0514(5) Uani 1 1 d . . .
H8A H 0.1120 0.4646 -0.0049 0.077 Uiso 1 1 calc R . .
H8B H 0.0782 0.4741 0.0625 0.077 Uiso 1 1 calc R . .
H8C H 0.1169 0.3642 0.0544 0.077 Uiso 1 1 calc R . .
C9 C 0.04451(11) 0.70051(15) -0.10811(14) 0.0429(4) Uani 1 1 d . . .
H9A H 0.0269 0.6941 -0.0642 0.064 Uiso 1 1 calc R . .
H9B H 0.0682 0.6328 -0.1121 0.064 Uiso 1 1 calc R . .
H9C H -0.0035 0.7185 -0.1671 0.064 Uiso 1 1 calc R . .
N5 N 0.10749(8) 0.78501(13) -0.07942(10) 0.0351(3) Uani 1 1 d . . .
H5A H 0.1271(11) 0.7933(17) -0.1195(15) 0.042 Uiso 1 1 d . . .
H5B H 0.1512(12) 0.7755(17) -0.0273(16) 0.042 Uiso 1 1 d . . .
C10 C 0.07591(10) 0.89116(15) -0.07750(13) 0.0411(4) Uani 1 1 d . . .
H10A H 0.0309 0.9103 -0.1380 0.062 Uiso 1 1 calc R . .
H10B H 0.1209 0.9433 -0.0567 0.062 Uiso 1 1 calc R . .
H10C H 0.0549 0.8907 -0.0364 0.062 Uiso 1 1 calc R . .
N1 N 0.29210(8) 0.93313(12) 0.09575(10) 0.0344(3) Uani 1 1 d . . .
N2 N 0.10333(8) 0.70811(12) 0.11233(10) 0.0363(3) Uani 1 1 d . . .
N3 N 0.37113(7) 0.63130(11) 0.27081(9) 0.0310(3) Uani 1 1 d . . .
O1 O 0.24837(6) 0.83670(10) 0.08478(7) 0.0329(3) Uani 1 1 d . . .
O2 O 0.32503(6) 0.89750(10) 0.23845(8) 0.0336(3) Uani 1 1 d . . .
O3 O 0.18145(6) 0.68937(10) 0.11811(8) 0.0347(3) Uani 1 1 d . . .
O4 O 0.17599(6) 0.85780(10) 0.18158(8) 0.0340(3) Uani 1 1 d . . .
O5 O 0.33567(6) 0.69816(10) 0.19324(8) 0.0333(3) Uani 1 1 d . . .
O6 O 0.28354(6) 0.73528(10) 0.29079(7) 0.0338(3) Uani 1 1 d . . .
Si Si 0.25838(2) 0.78555(4) 0.18361(3) 0.02819(14) Uani 1 1 d . . .

loop_
_atom_site_aniso_label
_atom_site_aniso_U_11
_atom_site_aniso_U_22
_atom_site_aniso_U_33
_atom_site_aniso_U_23
_atom_site_aniso_U_13
_atom_site_aniso_U_12
C1 0.0367(8) 0.0354(9) 0.0364(9) -0.0005(8) 0.0236(7) 0.0020(7)
C4 0.0720(13) 0.0553(14) 0.0611(13) -0.0184(11) 0.0471(11) -0.0237(10)
C2 0.0345(7) 0.0362(10) 0.0280(8) 0.0064(7) 0.0159(7) 0.0075(6)
C5 0.0419(9) 0.0658(14) 0.0521(12) 0.0025(11) 0.0288(9) 0.0122(9)
C3 0.0258(6) 0.0271(8) 0.0258(8) 0.0000(7) 0.0093(6) -0.0028(5)
C6 0.0416(8) 0.0370(10) 0.0309(9) 0.0047(8) 0.0145(7) -0.0017(7)
C7 0.0568(10) 0.0400(11) 0.0413(10) 0.0008(9) 0.0294(9) 0.0018(8)
N4 0.0572(8) 0.0279(8) 0.0303(8) 0.0024(7) 0.0255(7) 0.0006(6)
C8 0.0534(10) 0.0438(11) 0.0486(12) 0.0031(10) 0.0205(9) -0.0033(8)
C9 0.0488(9) 0.0384(10) 0.0492(11) 0.0032(9) 0.0309(9) 0.0040(7)
N5 0.0266(6) 0.0512(10) 0.0240(7) -0.0029(7) 0.0105(6) 0.0076(6)
C10 0.0339(8) 0.0426(10) 0.0429(10) -0.0074(9) 0.0170(7) 0.0006(7)
N1 0.0426(7) 0.0301(8) 0.0341(8) 0.0032(6) 0.0225(6) 0.0042(6)
N2 0.0337(6) 0.0403(9) 0.0363(8) 0.0033(7) 0.0191(6) 0.0025(6)
N3 0.0273(6) 0.0323(7) 0.0265(7) 0.0040(6) 0.0091(5) 0.0032(5)
O1 0.0390(5) 0.0316(6) 0.0230(6) 0.0007(5) 0.0125(5) 0.0006(4)
O2 0.0389(6) 0.0355(7) 0.0245(6) -0.0030(5) 0.0150(5) -0.0018(5)
O3 0.0342(5) 0.0319(6) 0.0379(7) -0.0042(5) 0.0185(5) 0.0023(4)
O4 0.0361(5) 0.0310(6) 0.0344(6) -0.0002(5) 0.0178(5) 0.0061(5)
O5 0.0374(5) 0.0368(7) 0.0282(6) 0.0066(5) 0.0188(5) 0.0104(4)
O6 0.0402(6) 0.0360(7) 0.0289(6) 0.0050(5) 0.0205(5) 0.0086(5)
Si 0.0331(2) 0.0276(2) 0.0229(2) -0.00054(18) 0.01384(17) 0.00465(16)

loop_
_atom_type_symbol
_atom_type_description
_atom_type_scat_dispersion_real
_atom_type_scat_dispersion_imag
_atom_type_scat_source
C C 0.0033 0.0016 'International Tables Vol C Tables 4.2.6.8 and 6.1.1.4'
H H 0.0000 0.0000 'International Tables Vol C Tables 4.2.6.8 and 6.1.1.4'
N N 0.0061 0.0033 'International Tables Vol C Tables 4.2.6.8 and 6.1.1.4'
O O 0.0106 0.0060 'International Tables Vol C Tables 4.2.6.8 and 6.1.1.4'
Si Si 0.0817 0.0704 'International Tables Vol C Tables 4.2.6.8 and 6.1.1.4'

loop_
_geom_angle_atom_site_label_1
_geom_angle_atom_site_label_2
_geom_angle_atom_site_label_3
_geom_angle
_geom_angle_site_symmetry_1
_geom_angle_site_symmetry_3
_geom_angle_publ_flag
N1 C1 O2 120.76(15) . . ?
N1 C1 C4 121.44(17) . . ?
O2 C1 C4 117.80(16) . . ?
N2 C2 O4 121.87(14) . . ?
N2 C2 C5 120.22(16) . . ?
O4 C2 C5 117.90(17) . . ?
N3 C3 O6 120.92(15) . . ?
N3 C3 C6 121.11(15) . . ?
O6 C3 C6 117.96(14) . . ?
C8 N4 C7 113.40(17) . . ?
C10 N5 C9 113.45(12) . . ?
C1 N1 O1 108.15(14) . . ?
C2 N2 O3 107.21(13) . . ?
C3 N3 O5 107.58(12) . . ?
N1 O1 Si 114.88(10) . . ?
C1 O2 Si 110.53(10) . . ?
N2 O3 Si 113.48(9) . . ?
C2 O4 Si 110.63(11) . . ?
N3 O5 Si 114.59(9) . . ?
C3 O6 Si 111.23(10) . . ?
O1 Si O5 89.19(6) . . y
O1 Si O3 89.01(6) . . y
O5 Si O3 89.79(6) . . y
O1 Si O4 98.24(6) . . y
O5 Si O4 171.10(6) . . y
O3 Si O4 85.47(6) . . y
O1 Si O6 172.14(5) . . y
O5 Si O6 85.44(6) . . y
O3 Si O6 96.69(7) . . y
O4 Si O6 87.63(6) . . y
O1 Si O2 85.65(6) . . y
O5 Si O2 97.00(6) . . y
O3 Si O2 171.29(6) . . y
O4 Si O2 88.48(6) . . y
O6 Si O2 89.31(6) . . y

loop_
_geom_bond_atom_site_label_1
_geom_bond_atom_site_label_2
_geom_bond_distance
_geom_bond_site_symmetry_2
_geom_bond_publ_flag
C1 N1 1.279(2) . ?
C1 O2 1.332(2) . ?
C1 C4 1.487(3) . ?
C2 N2 1.276(2) . ?
C2 O4 1.321(2) . ?
C2 C5 1.495(2) . ?
C3 N3 1.283(2) . ?
C3 O6 1.3235(19) . ?
C3 C6 1.483(2) . ?
C7 N4 1.470(2) . ?
N4 C8 1.468(2) . ?
C9 N5 1.473(2) . ?
N5 C10 1.468(2) . ?
N1 O1 1.4213(19) . ?
N2 O3 1.4410(16) . ?
N3 O5 1.4278(17) . ?
O1 Si 1.7513(13) . y
O2 Si 1.7956(13) . y
O3 Si 1.7744(13) . y
O4 Si 1.7822(11) . y
O5 Si 1.7608(11) . y
O6 Si 1.7840(13) . y
